data_7019279
loop_
_publ_author_name
'Osten, Kimberly M.'
'Yu, Insun'
'Duffy, Ian R.'
'Lagaditis, Paraskevi O.'
'Yu, Joey C.-C.'
'Wallis, Christopher J.'
'Mehrkhodavandi, Parisa'

_publ_section_title
;
 Effects of ligand tuning on dinuclear indium catalysts for lactide
 polymerization.
;
_journal_issue 26
_journal_name_full 'Dalton transactions (Cambridge, England : 2003)'
_journal_page_first 8123
_journal_page_last 8134
_journal_paper_doi 10.1039/c2dt30148b
_journal_volume 41
_journal_year 2012
_chemical_formula_moiety 'C27 H47 Cl2 In N2 O'
_chemical_formula_sum 'C27 H47 Cl2 In N2 O'
_chemical_formula_weight 601.39
_chemical_name_systematic ?
_space_group_IT_number 2
_symmetry_cell_setting triclinic
_symmetry_space_group_name_Hall '-P 1'
_symmetry_space_group_name_H-M 'P -1'
_atom_sites_solution_hydrogens geom
_atom_sites_solution_primary direct
_atom_sites_solution_secondary difmap
_audit_creation_method shelxl-97
_cell_angle_alpha 112.588(5)
_cell_angle_beta 99.361(6)
_cell_angle_gamma 90.583(6)
_cell_formula_units_Z 4
_cell_length_a 8.6106(10)
_cell_length_b 18.028(2)
_cell_length_c 20.770(2)
_cell_measurement_reflns_used 9731
_cell_measurement_temperature 173(2)
_cell_measurement_theta_max 27.52
_cell_measurement_theta_min 2.61
_cell_volume 2927.8(6)
_computing_structure_refinement 'shelxl-97 (sheldrick, 1997)'
_diffrn_ambient_temperature 173(2)
_diffrn_measured_fraction_theta_full 0.992
_diffrn_measured_fraction_theta_max 0.992
_diffrn_measurement_device_type 'bruker x8 apex ii'
_diffrn_measurement_method 'area detector'
_diffrn_radiation_monochromator graphite
_diffrn_radiation_source 'fine-focus sealed tube'
_diffrn_radiation_type mok\a
_diffrn_radiation_wavelength 0.71073
_diffrn_reflns_av_R_equivalents 0.0273
_diffrn_reflns_av_sigmaI/netI 0.0225
_diffrn_reflns_limit_h_max 11
_diffrn_reflns_limit_h_min -11
_diffrn_reflns_limit_k_max 23
_diffrn_reflns_limit_k_min -23
_diffrn_reflns_limit_l_max 26
_diffrn_reflns_limit_l_min -26
_diffrn_reflns_number 59526
_diffrn_reflns_theta_full 27.55
_diffrn_reflns_theta_max 27.55
_diffrn_reflns_theta_min 1.08
_exptl_absorpt_coefficient_mu 1.011
_exptl_absorpt_correction_T_max 0.8593
_exptl_absorpt_correction_T_min 0.7448
_exptl_absorpt_correction_type multi-scan
_exptl_crystal_colour colorless
_exptl_crystal_density_diffrn 1.364
_exptl_crystal_density_method 'not measured'
_exptl_crystal_description prism
_exptl_crystal_F_000 1256
_exptl_crystal_size_max 0.40
_exptl_crystal_size_mid 0.15
_exptl_crystal_size_min 0.15
_refine_diff_density_max 1.030
_refine_diff_density_min -0.741
_refine_diff_density_rms 0.106
_refine_ls_extinction_method none
_refine_ls_goodness_of_fit_ref 1.146
_refine_ls_hydrogen_treatment mixed
_refine_ls_matrix_type full
_refine_ls_number_parameters 603
_refine_ls_number_reflns 13413
_refine_ls_number_restraints 0
_refine_ls_restrained_S_all 1.146
_refine_ls_R_factor_all 0.0318
_refine_ls_R_factor_gt 0.0267
_refine_ls_shift/su_max 0.003
_refine_ls_shift/su_mean 0.000
_refine_ls_structure_factor_coef Fsqd
_refine_ls_weighting_details 'calc w=1/[\s^2^(fo^2^)+(0.0327p)^2^+2.6420p] where p=(fo^2^+2fc^2^)/3'
_refine_ls_weighting_scheme calc
_refine_ls_wR_factor_gt 0.0671
_refine_ls_wR_factor_ref 0.0742
_reflns_number_gt 12039
_reflns_number_total 13413
_reflns_threshold_expression >2sigma(i)
_cod_data_source_file c2dt30148b.txt
_cod_data_source_block pm068_0m
_cod_depositor_comments
;
 Changing the capitalization of '_atom_type_symbol' data item
 values and the values of related data items (e. g. _atom_site_type_symbol).
 Updating the _chemical_formula_sum data item value.

 Antanas Vaitkus,
 2017-01-04

The following automatic conversions were performed:

'_refine_ls_structure_factor_coef' value 'fsqd' changed to 'Fsqd'
according to /home/saulius/struct/CIF-dictionaries/cif_core.dic
dictionary named 'cif_core.dic' version 2.4.1 from
2010-06-29.

'_atom_site_adp_type' value 'uani' changed to 'Uani'
according to /home/saulius/struct/CIF-dictionaries/cif_core.dic
dictionary named 'cif_core.dic' version 2.4.1 from 2010-06-29 (66
times).

'_atom_site_adp_type' value 'uiso' changed to 'Uiso'
according to /home/saulius/struct/CIF-dictionaries/cif_core.dic
dictionary named 'cif_core.dic' version 2.4.1 from 2010-06-29 (94
times).

'_atom_site_refinement_flags' value 'r' changed to 'R'
according to /home/saulius/struct/CIF-dictionaries/cif_core.dic
dictionary named 'cif_core.dic' version 2.4.1 from 2010-06-29 (92
times).

Automatic conversion script
Id: cif_fix_values 1891 2012-01-12 08:04:46Z andrius 
;
_cod_original_cell_volume 2927.9(6)
_cod_original_sg_symbol_H-M 'p -1'
_cod_original_formula_sum 'c27 h47 cl2 in n2 o'
_cod_database_code 7019279

loop_
_symmetry_equiv_pos_as_xyz
'x, y, z'
'-x, -y, -z'

loop_
_atom_site_label
_atom_site_type_symbol
_atom_site_fract_x
_atom_site_fract_y
_atom_site_fract_z
_atom_site_U_iso_or_equiv
_atom_site_adp_type
_atom_site_occupancy
_atom_site_symmetry_multiplicity
_atom_site_calc_flag
_atom_site_refinement_flags
c1 C 0.4931(2) 0.81876(12) 0.33516(11) 0.0152(4) Uani 1 1 d .
h1 H 0.4494 0.7926 0.2833 0.018 Uiso 1 1 calc R
c1a C 0.7304(3) 0.68574(13) 0.65826(11) 0.0169(4) Uani 1 1 d .
h1a H 0.7190 0.7202 0.7079 0.020 Uiso 1 1 calc R
c2 C 0.6611(2) 0.85583(13) 0.34494(11) 0.0161(4) Uani 1 1 d .
h2 H 0.7018 0.8799 0.3972 0.019 Uiso 1 1 calc R
c2a C 0.8956(3) 0.65472(13) 0.65938(12) 0.0179(4) Uani 1 1 d .
h2a H 0.9056 0.6256 0.6086 0.021 Uiso 1 1 calc R
c3 C 0.7707(3) 0.79057(14) 0.31305(13) 0.0230(5) Uani 1 1 d .
h3a H 0.8792 0.8156 0.3222 0.028 Uiso 1 1 calc R
h3b H 0.7350 0.7644 0.2611 0.028 Uiso 1 1 calc R
c3a C 1.0224(3) 0.72519(15) 0.69016(14) 0.0245(5) Uani 1 1 d .
h3a1 H 1.0143 0.7580 0.7400 0.029 Uiso 1 1 calc R
h3a2 H 1.1282 0.7042 0.6897 0.029 Uiso 1 1 calc R
c4 C 0.7717(3) 0.72690(14) 0.34515(14) 0.0244(5) Uani 1 1 d .
h4a H 0.8400 0.6842 0.3225 0.029 Uiso 1 1 calc R
h4b H 0.8157 0.7521 0.3965 0.029 Uiso 1 1 calc R
c4a C 1.0034(3) 0.77794(16) 0.64722(15) 0.0294(5) Uani 1 1 d .
h4a1 H 1.0831 0.8247 0.6694 0.035 Uiso 1 1 calc R
h4a2 H 1.0220 0.7465 0.5986 0.035 Uiso 1 1 calc R
c5 C 0.6042(3) 0.68955(14) 0.33415(14) 0.0247(5) Uani 1 1 d .
h5a H 0.5631 0.6609 0.2828 0.030 Uiso 1 1 calc R
h5b H 0.6062 0.6498 0.3565 0.030 Uiso 1 1 calc R
c5a C 0.8388(3) 0.80779(15) 0.64350(15) 0.0283(5) Uani 1 1 d .
h5a1 H 0.8270 0.8387 0.6128 0.034 Uiso 1 1 calc R
h5a2 H 0.8246 0.8442 0.6915 0.034 Uiso 1 1 calc R
c6 C 0.4959(3) 0.75451(13) 0.36657(12) 0.0190(4) Uani 1 1 d .
h6a H 0.5327 0.7803 0.4185 0.023 Uiso 1 1 calc R
h6b H 0.3876 0.7295 0.3578 0.023 Uiso 1 1 calc R
c6a C 0.7123(3) 0.73712(13) 0.61381(13) 0.0206(4) Uani 1 1 d .
h6a1 H 0.7210 0.7032 0.5643 0.025 Uiso 1 1 calc R
h6a2 H 0.6064 0.7580 0.6135 0.025 Uiso 1 1 calc R
c7 C 0.2203(2) 0.86128(13) 0.34785(11) 0.0149(4) Uani 1 1 d .
h7a H 0.1634 0.9066 0.3758 0.018 Uiso 1 1 calc R
h7b H 0.1969 0.8146 0.3596 0.018 Uiso 1 1 calc R
c7a C 0.4514(2) 0.63860(13) 0.64919(11) 0.0158(4) Uani 1 1 d .
h7a1 H 0.3719 0.5927 0.6212 0.019 Uiso 1 1 calc R
h7a2 H 0.4198 0.6848 0.6368 0.019 Uiso 1 1 calc R
c8 C 0.1577(2) 0.90051(12) 0.24302(11) 0.0142(4) Uani 1 1 d .
c8a C 0.4682(2) 0.60025(13) 0.75440(11) 0.0152(4) Uani 1 1 d .
c9 C 0.0873(2) 0.88208(13) 0.17131(11) 0.0152(4) Uani 1 1 d .
c9a C 0.4501(2) 0.61888(13) 0.82578(11) 0.0161(4) Uani 1 1 d .
c10 C 0.0363(3) 0.80173(13) 0.12951(11) 0.0166(4) Uani 1 1 d .
h10 H -0.0103 0.7884 0.0813 0.020 Uiso 1 1 calc R
c10a C 0.4326(2) 0.69908(13) 0.86685(11) 0.0163(4) Uani 1 1 d .
h10a H 0.4231 0.7125 0.9149 0.020 Uiso 1 1 calc R
c11 C 0.0495(2) 0.73923(13) 0.15404(11) 0.0159(4) Uani 1 1 d .
c11a C 0.4279(2) 0.76154(13) 0.84201(11) 0.0155(4) Uani 1 1 d .
c12 C 0.1092(2) 0.76024(12) 0.22553(11) 0.0143(4) Uani 1 1 d .
h12 H 0.1148 0.7198 0.2445 0.017 Uiso 1 1 calc R
c12a C 0.4343(2) 0.74025(13) 0.77072(11) 0.0155(4) Uani 1 1 d .
h12a H 0.4264 0.7804 0.7515 0.019 Uiso 1 1 calc R
c13 C 0.1610(2) 0.83974(13) 0.26984(11) 0.0145(4) Uani 1 1 d .
c13a C 0.4523(2) 0.66083(13) 0.72701(11) 0.0147(4) Uani 1 1 d .
c14 C 0.0669(3) 0.94823(13) 0.14153(11) 0.0174(4) Uani 1 1 d .
c14a C 0.4471(3) 0.55321(13) 0.85584(11) 0.0182(4) Uani 1 1 d .
c15 C 0.2282(3) 0.98577(15) 0.14211(13) 0.0232(5) Uani 1 1 d .
h15a H 0.2886 0.9438 0.1134 0.035 Uiso 1 1 calc R
h15b H 0.2863 1.0104 0.1909 0.035 Uiso 1 1 calc R
h15c H 0.2128 1.0271 0.1224 0.035 Uiso 1 1 calc R
c15a C 0.6050(3) 0.51434(15) 0.85623(13) 0.0240(5) Uani 1 1 d .
h15d H 0.6000 0.4728 0.8756 0.036 Uiso 1 1 calc R
h15e H 0.6902 0.5557 0.8857 0.036 Uiso 1 1 calc R
h15f H 0.6254 0.4898 0.8077 0.036 Uiso 1 1 calc R
c16 C -0.0283(3) 1.01382(14) 0.18639(13) 0.0231(5) Uani 1 1 d .
h16a H 0.0259 1.0359 0.2359 0.035 Uiso 1 1 calc R
h16b H -0.1339 0.9904 0.1832 0.035 Uiso 1 1 calc R
h16c H -0.0377 1.0570 0.1686 0.035 Uiso 1 1 calc R
c16a C 0.3131(3) 0.48847(14) 0.81008(13) 0.0217(5) Uani 1 1 d .
h16d H 0.3103 0.4463 0.8289 0.033 Uiso 1 1 calc R
h16e H 0.3314 0.4647 0.7611 0.033 Uiso 1 1 calc R
h16f H 0.2121 0.5131 0.8111 0.033 Uiso 1 1 calc R
c17 C -0.0226(3) 0.91550(15) 0.06467(13) 0.0261(5) Uani 1 1 d .
h17a H 0.0352 0.8733 0.0346 0.039 Uiso 1 1 calc R
h17b H -0.0318 0.9594 0.0478 0.039 Uiso 1 1 calc R
h17c H -0.1283 0.8930 0.0625 0.039 Uiso 1 1 calc R
c17a C 0.4161(3) 0.58647(15) 0.93219(12) 0.0261(5) Uani 1 1 d .
h17d H 0.4153 0.5427 0.9491 0.039 Uiso 1 1 calc R
h17e H 0.3137 0.6097 0.9334 0.039 Uiso 1 1 calc R
h17f H 0.4996 0.6283 0.9628 0.039 Uiso 1 1 calc R
c18 C 0.0022(3) 0.65207(13) 0.10179(11) 0.0192(4) Uani 1 1 d .
c18a C 0.4211(3) 0.84868(13) 0.89355(11) 0.0178(4) Uani 1 1 d .
c19 C -0.1705(3) 0.64324(15) 0.06490(14) 0.0288(5) Uani 1 1 d .
h19a H -0.1989 0.5873 0.0316 0.043 Uiso 1 1 calc R
h19b H -0.1838 0.6788 0.0390 0.043 Uiso 1 1 calc R
h19c H -0.2391 0.6580 0.1005 0.043 Uiso 1 1 calc R
c19a C 0.4064(3) 0.90644(13) 0.85531(12) 0.0214(5) Uani 1 1 d .
h19d H 0.4024 0.9615 0.8897 0.032 Uiso 1 1 calc R
h19e H 0.3095 0.8908 0.8195 0.032 Uiso 1 1 calc R
h19f H 0.4978 0.9041 0.8322 0.032 Uiso 1 1 calc R
c20 C 0.1104(3) 0.62975(15) 0.04616(13) 0.0281(5) Uani 1 1 d .
h20a H 0.0816 0.5741 0.0122 0.042 Uiso 1 1 calc R
h20b H 0.2205 0.6348 0.0698 0.042 Uiso 1 1 calc R
h20c H 0.0979 0.6661 0.0210 0.042 Uiso 1 1 calc R
c20a C 0.5742(3) 0.87372(14) 0.94877(12) 0.0252(5) Uani 1 1 d .
h20d H 0.5850 0.8372 0.9738 0.038 Uiso 1 1 calc R
h20e H 0.5708 0.9290 0.9828 0.038 Uiso 1 1 calc R
h20f H 0.6646 0.8709 0.9249 0.038 Uiso 1 1 calc R
c21 C 0.0216(3) 0.59295(14) 0.13890(12) 0.0236(5) Uani 1 1 d .
h21a H -0.0095 0.5380 0.1039 0.035 Uiso 1 1 calc R
h21b H -0.0455 0.6066 0.1751 0.035 Uiso 1 1 calc R
h21c H 0.1322 0.5966 0.1614 0.035 Uiso 1 1 calc R
c21a C 0.2791(3) 0.85525(15) 0.93116(13) 0.0264(5) Uani 1 1 d .
h21d H 0.2871 0.8186 0.9561 0.040 Uiso 1 1 calc R
h21e H 0.1812 0.8406 0.8960 0.040 Uiso 1 1 calc R
h21f H 0.2785 0.9107 0.9654 0.040 Uiso 1 1 calc R
c22 C 0.8083(3) 0.98174(14) 0.35856(12) 0.0197(4) Uani 1 1 d .
h22a H 0.8113 1.0228 0.3379 0.024 Uiso 1 1 calc R
h22b H 0.9026 0.9511 0.3495 0.024 Uiso 1 1 calc R
c22a C 1.0499(2) 0.54046(15) 0.66568(12) 0.0207(5) Uani 1 1 d .
h22c H 1.1510 0.5744 0.6837 0.025 Uiso 1 1 calc R
h22d H 1.0571 0.4991 0.6862 0.025 Uiso 1 1 calc R
c23 C 0.8200(3) 1.02483(15) 0.43799(12) 0.0225(5) Uani 1 1 d .
h23a H 0.8522 0.9873 0.4613 0.027 Uiso 1 1 calc R
h23b H 0.7154 1.0425 0.4488 0.027 Uiso 1 1 calc R
c23a C 1.0317(3) 0.49882(15) 0.58695(13) 0.0255(5) Uani 1 1 d .
h23c H 1.0618 0.5373 0.5667 0.031 Uiso 1 1 calc R
h23d H 0.9201 0.4785 0.5662 0.031 Uiso 1 1 calc R
c24 C 0.9401(3) 1.09780(16) 0.46697(14) 0.0300(5) Uani 1 1 d .
h24a H 0.9462 1.1250 0.5183 0.045 Uiso 1 1 calc R
h24b H 0.9074 1.1352 0.4443 0.045 Uiso 1 1 calc R
h24c H 1.0440 1.0801 0.4569 0.045 Uiso 1 1 calc R
c24a C 1.1369(4) 0.42878(17) 0.56883(16) 0.0353(6) Uani 1 1 d .
h24d H 1.1249 0.4013 0.5172 0.053 Uiso 1 1 calc R
h24e H 1.1061 0.3907 0.5887 0.053 Uiso 1 1 calc R
h24f H 1.2473 0.4493 0.5890 0.053 Uiso 1 1 calc R
c25 C 0.6679(3) 0.89951(14) 0.24251(11) 0.0207(5) Uani 1 1 d .
h25a H 0.7667 0.8730 0.2332 0.025 Uiso 1 1 calc R
h25b H 0.6740 0.9489 0.2327 0.025 Uiso 1 1 calc R
c25a C 0.9660(3) 0.62688(15) 0.77216(12) 0.0237(5) Uani 1 1 d .
h25c H 0.9804 0.5808 0.7867 0.028 Uiso 1 1 calc R
h25d H 1.0704 0.6572 0.7846 0.028 Uiso 1 1 calc R
c26 C 0.5315(3) 0.84341(15) 0.18989(12) 0.0239(5) Uani 1 1 d .
h26a H 0.4301 0.8661 0.2006 0.029 Uiso 1 1 calc R
h26b H 0.5320 0.7903 0.1937 0.029 Uiso 1 1 calc R
c26a C 0.8578(3) 0.68097(16) 0.81605(12) 0.0262(5) Uani 1 1 d .
h26c H 0.7485 0.6554 0.8002 0.031 Uiso 1 1 calc R
h26d H 0.8582 0.7329 0.8101 0.031 Uiso 1 1 calc R
c27 C 0.5481(3) 0.83318(17) 0.11450(13) 0.0313(6) Uani 1 1 d .
h27a H 0.4604 0.7969 0.0804 0.047 Uiso 1 1 calc R
h27b H 0.6483 0.8103 0.1041 0.047 Uiso 1 1 calc R
h27c H 0.5464 0.8858 0.1109 0.047 Uiso 1 1 calc R
c27a C 0.9145(3) 0.69573(17) 0.89434(12) 0.0315(6) Uani 1 1 d .
h27d H 0.8443 0.7309 0.9232 0.047 Uiso 1 1 calc R
h27e H 1.0222 0.7216 0.9099 0.047 Uiso 1 1 calc R
h27f H 0.9131 0.6442 0.8999 0.047 Uiso 1 1 calc R
n1 N 0.3940(2) 0.88464(11) 0.36834(9) 0.0134(3) Uani 1 1 d .
n1a N 0.6087(2) 0.61613(11) 0.62950(9) 0.0149(3) Uani 1 1 d .
n2 N 0.6634(2) 0.92459(11) 0.32014(9) 0.0161(4) Uani 1 1 d .
n2a N 0.9178(2) 0.59346(11) 0.69258(9) 0.0173(4) Uani 1 1 d .
o1 O 0.22161(17) 0.97584(9) 0.28532(8) 0.0165(3) Uani 1 1 d .
o1a O 0.49923(18) 0.52565(9) 0.71269(8) 0.0171(3) Uani 1 1 d .
cl1 Cl 0.54722(6) 1.10106(3) 0.31768(3) 0.02048(11) Uani 1 1 d .
cl1a Cl 0.59214(8) 0.42084(4) 0.53615(3) 0.02749(13) Uani 1 1 d .
cl2 Cl 0.39639(6) 1.07573(3) 0.46470(3) 0.01894(10) Uani 1 1 d .
cl2a Cl 0.81579(7) 0.41427(3) 0.69731(3) 0.02318(11) Uani 1 1 d .
in1 In 0.442316(16) 0.996291(8) 0.347023(7) 0.01261(4) Uani 1 1 d .
in1a In 0.683888(17) 0.510084(9) 0.657608(7) 0.01455(4) Uani 1 1 d .
h1n H 0.423(3) 0.8978(17) 0.4107(16) 0.024(7) Uiso 1 1 d .
h1na H 0.595(3) 0.5979(15) 0.5846(14) 0.014(6) Uiso 1 1 d .

loop_
_atom_site_aniso_label
_atom_site_aniso_U_11
_atom_site_aniso_U_22
_atom_site_aniso_U_33
_atom_site_aniso_U_23
_atom_site_aniso_U_13
_atom_site_aniso_U_12
c1 0.0163(10) 0.0146(10) 0.0131(9) 0.0030(8) 0.0036(8) 0.0029(8)
c1a 0.0167(10) 0.0154(10) 0.0158(10) 0.0030(8) 0.0034(8) 0.0000(8)
c2 0.0168(10) 0.0172(10) 0.0153(10) 0.0070(8) 0.0040(8) 0.0028(8)
c2a 0.0170(10) 0.0175(10) 0.0207(11) 0.0088(9) 0.0043(8) 0.0011(8)
c3 0.0218(11) 0.0235(12) 0.0265(12) 0.0109(10) 0.0087(9) 0.0084(9)
c3a 0.0177(11) 0.0239(12) 0.0320(13) 0.0119(10) 0.0025(9) -0.0018(9)
c4 0.0236(12) 0.0194(11) 0.0318(13) 0.0111(10) 0.0066(10) 0.0081(9)
c4a 0.0219(12) 0.0262(13) 0.0445(15) 0.0185(12) 0.0067(11) -0.0002(10)
c5 0.0269(12) 0.0149(10) 0.0310(13) 0.0079(10) 0.0044(10) 0.0045(9)
c5a 0.0255(12) 0.0197(11) 0.0423(15) 0.0146(11) 0.0070(11) 0.0008(10)
c6 0.0200(11) 0.0158(10) 0.0199(11) 0.0058(9) 0.0035(8) 0.0006(8)
c6a 0.0184(11) 0.0176(11) 0.0270(12) 0.0095(9) 0.0053(9) 0.0026(8)
c7 0.0142(10) 0.0178(10) 0.0124(9) 0.0055(8) 0.0028(8) 0.0007(8)
c7a 0.0143(10) 0.0205(10) 0.0124(9) 0.0065(8) 0.0021(8) 0.0009(8)
c8 0.0115(9) 0.0153(10) 0.0140(9) 0.0040(8) 0.0021(7) 0.0001(7)
c8a 0.0127(9) 0.0156(10) 0.0156(10) 0.0046(8) 0.0017(8) 0.0002(8)
c9 0.0140(10) 0.0171(10) 0.0156(10) 0.0080(8) 0.0015(8) 0.0004(8)
c9a 0.0159(10) 0.0169(10) 0.0160(10) 0.0071(8) 0.0026(8) -0.0002(8)
c10 0.0169(10) 0.0188(10) 0.0129(9) 0.0055(8) 0.0009(8) 0.0001(8)
c10a 0.0181(10) 0.0190(10) 0.0122(9) 0.0064(8) 0.0034(8) 0.0006(8)
c11 0.0158(10) 0.0162(10) 0.0139(10) 0.0041(8) 0.0019(8) -0.0001(8)
c11a 0.0152(10) 0.0149(10) 0.0152(10) 0.0043(8) 0.0031(8) 0.0002(8)
c12 0.0136(9) 0.0154(10) 0.0143(9) 0.0062(8) 0.0029(8) -0.0003(8)
c12a 0.0141(10) 0.0173(10) 0.0160(10) 0.0077(8) 0.0020(8) -0.0006(8)
c13 0.0125(9) 0.0180(10) 0.0123(9) 0.0054(8) 0.0019(7) 0.0008(8)
c13a 0.0123(9) 0.0187(10) 0.0125(9) 0.0053(8) 0.0022(7) 0.0010(8)
c14 0.0176(10) 0.0190(10) 0.0169(10) 0.0098(9) -0.0006(8) -0.0013(8)
c14a 0.0215(11) 0.0192(10) 0.0177(10) 0.0101(9) 0.0069(8) 0.0032(8)
c15 0.0221(11) 0.0282(12) 0.0236(11) 0.0159(10) 0.0018(9) -0.0024(9)
c15a 0.0241(12) 0.0287(12) 0.0247(12) 0.0162(10) 0.0049(9) 0.0049(10)
c16 0.0225(11) 0.0225(11) 0.0270(12) 0.0132(10) 0.0028(9) 0.0046(9)
c16a 0.0219(11) 0.0196(11) 0.0277(12) 0.0128(10) 0.0070(9) 0.0010(9)
c17 0.0318(13) 0.0267(12) 0.0205(11) 0.0144(10) -0.0063(10) -0.0034(10)
c17a 0.0401(14) 0.0249(12) 0.0200(11) 0.0130(10) 0.0129(10) 0.0067(10)
c18 0.0237(11) 0.0164(10) 0.0147(10) 0.0045(8) -0.0003(8) -0.0012(8)
c18a 0.0239(11) 0.0149(10) 0.0146(10) 0.0044(8) 0.0064(8) 0.0019(8)
c19 0.0286(13) 0.0236(12) 0.0271(13) 0.0074(10) -0.0078(10) -0.0054(10)
c19a 0.0285(12) 0.0165(10) 0.0195(11) 0.0063(9) 0.0067(9) 0.0036(9)
c20 0.0415(15) 0.0217(12) 0.0189(11) 0.0037(10) 0.0094(10) 0.0027(10)
c20a 0.0329(13) 0.0203(11) 0.0177(11) 0.0043(9) -0.0005(10) -0.0012(10)
c21 0.0322(13) 0.0164(11) 0.0201(11) 0.0067(9) 0.0004(9) -0.0010(9)
c21a 0.0324(13) 0.0224(12) 0.0269(12) 0.0080(10) 0.0166(10) 0.0064(10)
c22 0.0155(10) 0.0251(11) 0.0230(11) 0.0139(10) 0.0049(8) -0.0003(9)
c22a 0.0094(9) 0.0381(13) 0.0226(11) 0.0213(10) 0.0008(8) 0.0006(9)
c23 0.0174(11) 0.0279(12) 0.0232(11) 0.0125(10) 0.0003(9) -0.0051(9)
c23a 0.0251(12) 0.0299(13) 0.0254(12) 0.0131(10) 0.0087(10) 0.0110(10)
c24 0.0275(13) 0.0297(13) 0.0319(14) 0.0133(11) 0.0001(10) -0.0083(10)
c24a 0.0400(16) 0.0333(14) 0.0378(15) 0.0157(12) 0.0162(12) 0.0183(12)
c25 0.0213(11) 0.0279(12) 0.0170(10) 0.0109(9) 0.0097(9) 0.0060(9)
c25a 0.0212(11) 0.0303(13) 0.0169(11) 0.0084(10) -0.0012(9) -0.0038(9)
c26 0.0271(12) 0.0307(13) 0.0147(10) 0.0082(10) 0.0075(9) 0.0062(10)
c26a 0.0240(12) 0.0325(13) 0.0183(11) 0.0069(10) 0.0015(9) -0.0017(10)
c27 0.0410(15) 0.0393(15) 0.0168(11) 0.0121(11) 0.0109(10) 0.0126(12)
c27a 0.0325(14) 0.0423(15) 0.0149(11) 0.0077(11) 0.0003(10) -0.0073(12)
n1 0.0137(8) 0.0155(8) 0.0094(8) 0.0033(7) 0.0019(7) 0.0013(7)
n1a 0.0148(9) 0.0179(9) 0.0098(8) 0.0029(7) 0.0024(7) 0.0009(7)
n2 0.0163(9) 0.0188(9) 0.0150(8) 0.0080(7) 0.0042(7) 0.0014(7)
n2a 0.0174(9) 0.0207(9) 0.0142(9) 0.0076(7) 0.0020(7) 0.0014(7)
o1 0.0161(7) 0.0144(7) 0.0166(7) 0.0050(6) -0.0012(6) 0.0004(6)
o1a 0.0201(8) 0.0149(7) 0.0155(7) 0.0040(6) 0.0064(6) 0.0009(6)
cl1 0.0227(3) 0.0187(2) 0.0242(3) 0.0123(2) 0.0058(2) 0.0010(2)
cl1a 0.0353(3) 0.0240(3) 0.0144(2) 0.0005(2) -0.0024(2) 0.0045(2)
cl2 0.0238(3) 0.0182(2) 0.0118(2) 0.00260(19) 0.00333(19) 0.0033(2)
cl2a 0.0241(3) 0.0202(3) 0.0278(3) 0.0130(2) 0.0026(2) 0.0033(2)
in1 0.01359(7) 0.01279(7) 0.01085(7) 0.00409(5) 0.00192(5) 0.00058(5)
in1a 0.01593(8) 0.01439(8) 0.01205(7) 0.00396(6) 0.00203(5) 0.00143(5)

loop_
_atom_type_symbol
_atom_type_description
_atom_type_scat_dispersion_real
_atom_type_scat_dispersion_imag
_atom_type_scat_source
C C 0.0033 0.0016 'international tables vol c tables 4.2.6.8 and 6.1.1.4'
H H 0.0000 0.0000 'international tables vol c tables 4.2.6.8 and 6.1.1.4'
N N 0.0061 0.0033 'international tables vol c tables 4.2.6.8 and 6.1.1.4'
O O 0.0106 0.0060 'international tables vol c tables 4.2.6.8 and 6.1.1.4'
Cl Cl 0.1484 0.1585 'international tables vol c tables 4.2.6.8 and 6.1.1.4'
In In -0.7276 1.3100 'international tables vol c tables 4.2.6.8 and 6.1.1.4'

loop_
_geom_angle_atom_site_label_1
_geom_angle_atom_site_label_2
_geom_angle_atom_site_label_3
_geom_angle
n1 c1 c6 112.28(17)
n1 c1 c2 108.33(17)
c6 c1 c2 110.43(17)
n1 c1 h1 108.6
c6 c1 h1 108.6
c2 c1 h1 108.6
n1a c1a c6a 111.70(18)
n1a c1a c2a 109.55(17)
c6a c1a c2a 109.07(18)
n1a c1a h1a 108.8
c6a c1a h1a 108.8
c2a c1a h1a 108.8
n2 c2 c3 114.11(17)
n2 c2 c1 112.47(17)
c3 c2 c1 110.98(18)
n2 c2 h2 106.2
c3 c2 h2 106.2
c1 c2 h2 106.2
n2a c2a c3a 114.36(18)
n2a c2a c1a 113.42(17)
c3a c2a c1a 110.46(18)
n2a c2a h2a 105.9
c3a c2a h2a 105.9
c1a c2a h2a 105.9
c2 c3 c4 110.88(19)
c2 c3 h3a 109.5
c4 c3 h3a 109.5
c2 c3 h3b 109.5
c4 c3 h3b 109.5
h3a c3 h3b 108.1
c4a c3a c2a 110.8(2)
c4a c3a h3a1 109.5
c2a c3a h3a1 109.5
c4a c3a h3a2 109.5
c2a c3a h3a2 109.5
h3a1 c3a h3a2 108.1
c5 c4 c3 110.5(2)
c5 c4 h4a 109.6
c3 c4 h4a 109.6
c5 c4 h4b 109.6
c3 c4 h4b 109.6
h4a c4 h4b 108.1
c5a c4a c3a 111.0(2)
c5a c4a h4a1 109.4
c3a c4a h4a1 109.4
c5a c4a h4a2 109.4
c3a c4a h4a2 109.4
h4a1 c4a h4a2 108.0
c6 c5 c4 110.44(19)
c6 c5 h5a 109.6
c4 c5 h5a 109.6
c6 c5 h5b 109.6
c4 c5 h5b 109.6
h5a c5 h5b 108.1
c4a c5a c6a 110.8(2)
c4a c5a h5a1 109.5
c6a c5a h5a1 109.5
c4a c5a h5a2 109.5
c6a c5a h5a2 109.5
h5a1 c5a h5a2 108.1
c5 c6 c1 111.37(18)
c5 c6 h6a 109.4
c1 c6 h6a 109.4
c5 c6 h6b 109.4
c1 c6 h6b 109.4
h6a c6 h6b 108.0
c5a c6a c1a 111.12(19)
c5a c6a h6a1 109.4
c1a c6a h6a1 109.4
c5a c6a h6a2 109.4
c1a c6a h6a2 109.4
h6a1 c6a h6a2 108.0
n1 c7 c13 112.21(16)
n1 c7 h7a 109.2
c13 c7 h7a 109.2
n1 c7 h7b 109.2
c13 c7 h7b 109.2
h7a c7 h7b 107.9
n1a c7a c13a 112.44(17)
n1a c7a h7a1 109.1
c13a c7a h7a1 109.1
n1a c7a h7a2 109.1
c13a c7a h7a2 109.1
h7a1 c7a h7a2 107.8
o1 c8 c13 120.05(18)
o1 c8 c9 120.46(19)
c13 c8 c9 119.49(19)
o1a c8a c13a 119.69(18)
o1a c8a c9a 121.02(19)
c13a c8a c9a 119.29(19)
c10 c9 c8 117.00(19)
c10 c9 c14 121.65(19)
c8 c9 c14 121.35(19)
c10a c9a c8a 117.02(19)
c10a c9a c14a 121.44(19)
c8a c9a c14a 121.53(19)
c9 c10 c11 124.1(2)
c9 c10 h10 117.9
c11 c10 h10 117.9
c9a c10a c11a 124.43(19)
c9a c10a h10a 117.8
c11a c10a h10a 117.8
c12 c11 c10 117.26(19)
c12 c11 c18 123.16(19)
c10 c11 c18 119.57(19)
c12a c11a c10a 117.01(19)
c12a c11a c18a 123.14(19)
c10a c11a c18a 119.82(18)
c11 c12 c13 120.92(19)
c11 c12 h12 119.5
c13 c12 h12 119.5
c11a c12a c13a 121.05(19)
c11a c12a h12a 119.5
c13a c12a h12a 119.5
c12 c13 c8 120.86(19)
c12 c13 c7 119.74(19)
c8 c13 c7 119.40(18)
c12a c13a c8a 120.84(19)
c12a c13a c7a 119.98(19)
c8a c13a c7a 119.17(19)
c17 c14 c15 107.15(18)
c17 c14 c16 107.50(19)
c15 c14 c16 109.70(19)
c17 c14 c9 112.26(18)
c15 c14 c9 110.68(18)
c16 c14 c9 109.47(18)
c17a c14a c15a 107.41(19)
c17a c14a c16a 107.49(19)
c15a c14a c16a 109.59(19)
c17a c14a c9a 112.27(18)
c15a c14a c9a 111.11(18)
c16a c14a c9a 108.87(18)
c14 c15 h15a 109.5
c14 c15 h15b 109.5
h15a c15 h15b 109.5
c14 c15 h15c 109.5
h15a c15 h15c 109.5
h15b c15 h15c 109.5
c14a c15a h15d 109.5
c14a c15a h15e 109.5
h15d c15a h15e 109.5
c14a c15a h15f 109.5
h15d c15a h15f 109.5
h15e c15a h15f 109.5
c14 c16 h16a 109.5
c14 c16 h16b 109.5
h16a c16 h16b 109.5
c14 c16 h16c 109.5
h16a c16 h16c 109.5
h16b c16 h16c 109.5
c14a c16a h16d 109.5
c14a c16a h16e 109.5
h16d c16a h16e 109.5
c14a c16a h16f 109.5
h16d c16a h16f 109.5
h16e c16a h16f 109.5
c14 c17 h17a 109.5
c14 c17 h17b 109.5
h17a c17 h17b 109.5
c14 c17 h17c 109.5
h17a c17 h17c 109.5
h17b c17 h17c 109.5
c14a c17a h17d 109.5
c14a c17a h17e 109.5
h17d c17a h17e 109.5
c14a c17a h17f 109.5
h17d c17a h17f 109.5
h17e c17a h17f 109.5
c11 c18 c21 111.74(18)
c11 c18 c19 110.46(19)
c21 c18 c19 108.45(19)
c11 c18 c20 108.37(18)
c21 c18 c20 108.14(19)
c19 c18 c20 109.6(2)
c19a c18a c11a 111.58(18)
c19a c18a c20a 108.60(19)
c11a c18a c20a 108.42(18)
c19a c18a c21a 108.54(19)
c11a c18a c21a 110.21(18)
c20a c18a c21a 109.45(19)
c18 c19 h19a 109.5
c18 c19 h19b 109.5
h19a c19 h19b 109.5
c18 c19 h19c 109.5
h19a c19 h19c 109.5
h19b c19 h19c 109.5
c18a c19a h19d 109.5
c18a c19a h19e 109.5
h19d c19a h19e 109.5
c18a c19a h19f 109.5
h19d c19a h19f 109.5
h19e c19a h19f 109.5
c18 c20 h20a 109.5
c18 c20 h20b 109.5
h20a c20 h20b 109.5
c18 c20 h20c 109.5
h20a c20 h20c 109.5
h20b c20 h20c 109.5
c18a c20a h20d 109.5
c18a c20a h20e 109.5
h20d c20a h20e 109.5
c18a c20a h20f 109.5
h20d c20a h20f 109.5
h20e c20a h20f 109.5
c18 c21 h21a 109.5
c18 c21 h21b 109.5
h21a c21 h21b 109.5
c18 c21 h21c 109.5
h21a c21 h21c 109.5
h21b c21 h21c 109.5
c18a c21a h21d 109.5
c18a c21a h21e 109.5
h21d c21a h21e 109.5
c18a c21a h21f 109.5
h21d c21a h21f 109.5
h21e c21a h21f 109.5
n2 c22 c23 115.78(17)
n2 c22 h22a 108.3
c23 c22 h22a 108.3
n2 c22 h22b 108.3
c23 c22 h22b 108.3
h22a c22 h22b 107.4
c23a c22a n2a 115.60(18)
c23a c22a h22c 108.4
n2a c22a h22c 108.4
c23a c22a h22d 108.4
n2a c22a h22d 108.4
h22c c22a h22d 107.4
c22 c23 c24 110.52(19)
c22 c23 h23a 109.5
c24 c23 h23a 109.5
c22 c23 h23b 109.5
c24 c23 h23b 109.5
h23a c23 h23b 108.1
c22a c23a c24a 109.4(2)
c22a c23a h23c 109.8
c24a c23a h23c 109.8
c22a c23a h23d 109.8
c24a c23a h23d 109.8
h23c c23a h23d 108.2
c23 c24 h24a 109.5
c23 c24 h24b 109.5
h24a c24 h24b 109.5
c23 c24 h24c 109.5
h24a c24 h24c 109.5
h24b c24 h24c 109.5
c23a c24a h24d 109.5
c23a c24a h24e 109.5
h24d c24a h24e 109.5
c23a c24a h24f 109.5
h24d c24a h24f 109.5
h24e c24a h24f 109.5
n2 c25 c26 117.37(18)
n2 c25 h25a 108.0
c26 c25 h25a 108.0
n2 c25 h25b 108.0
c26 c25 h25b 108.0
h25a c25 h25b 107.2
c26a c25a n2a 118.07(19)
c26a c25a h25c 107.8
n2a c25a h25c 107.8
c26a c25a h25d 107.8
n2a c25a h25d 107.8
h25c c25a h25d 107.1
c25 c26 c27 109.3(2)
c25 c26 h26a 109.8
c27 c26 h26a 109.8
c25 c26 h26b 109.8
c27 c26 h26b 109.8
h26a c26 h26b 108.3
c25a c26a c27a 109.1(2)
c25a c26a h26c 109.9
c27a c26a h26c 109.9
c25a c26a h26d 109.9
c27a c26a h26d 109.9
h26c c26a h26d 108.3
c26 c27 h27a 109.5
c26 c27 h27b 109.5
h27a c27 h27b 109.5
c26 c27 h27c 109.5
h27a c27 h27c 109.5
h27b c27 h27c 109.5
c26a c27a h27d 109.5
c26a c27a h27e 109.5
h27d c27a h27e 109.5
c26a c27a h27f 109.5
h27d c27a h27f 109.5
h27e c27a h27f 109.5
c1 n1 c7 114.28(16)
c1 n1 in1 112.81(12)
c7 n1 in1 108.39(12)
c1 n1 h1n 105(2)
c7 n1 h1n 111(2)
in1 n1 h1n 106(2)
c1a n1a c7a 113.33(16)
c1a n1a in1a 113.73(13)
c7a n1a in1a 109.72(13)
c1a n1a h1na 108.1(17)
c7a n1a h1na 106.6(17)
in1a n1a h1na 104.8(17)
c25 n2 c22 105.32(16)
c25 n2 c2 114.81(17)
c22 n2 c2 110.51(16)
c25 n2 in1 109.51(13)
c22 n2 in1 107.83(13)
c2 n2 in1 108.64(12)
c25a n2a c2a 116.08(18)
c25a n2a c22a 104.10(17)
c2a n2a c22a 110.49(16)
c25a n2a in1a 110.09(13)
c2a n2a in1a 108.05(12)
c22a n2a in1a 107.73(13)
c8 o1 in1 121.80(13)
c8a o1a in1a 120.30(13)
o1 in1 n1 89.42(6)
o1 in1 n2 127.73(6)
n1 in1 n2 76.80(6)
o1 in1 cl1 98.72(4)
n1 in1 cl1 167.14(5)
n2 in1 cl1 90.34(5)
o1 in1 cl2 103.52(4)
n1 in1 cl2 87.89(5)
n2 in1 cl2 125.56(5)
cl1 in1 cl2 99.76(2)
o1a in1a n1a 88.50(6)
o1a in1a n2a 126.25(6)
n1a in1a n2a 77.09(6)
o1a in1a cl2a 98.17(5)
n1a in1a cl2a 167.99(5)
n2a in1a cl2a 90.92(5)
o1a in1a cl1a 109.16(5)
n1a in1a cl1a 89.33(5)
n2a in1a cl1a 121.90(5)
cl2a in1a cl1a 97.80(2)

loop_
_geom_bond_atom_site_label_1
_geom_bond_atom_site_label_2
_geom_bond_distance
c1 n1 1.482(3)
c1 c6 1.531(3)
c1 c2 1.536(3)
c1 h1 1.0000
c1a n1a 1.491(3)
c1a c6a 1.532(3)
c1a c2a 1.534(3)
c1a h1a 1.0000
c2 n2 1.515(3)
c2 c3 1.530(3)
c2 h2 1.0000
c2a n2a 1.509(3)
c2a c3a 1.528(3)
c2a h2a 1.0000
c3 c4 1.533(3)
c3 h3a 0.9900
c3 h3b 0.9900
c3a c4a 1.528(3)
c3a h3a1 0.9900
c3a h3a2 0.9900
c4 c5 1.530(3)
c4 h4a 0.9900
c4 h4b 0.9900
c4a c5a 1.522(3)
c4a h4a1 0.9900
c4a h4a2 0.9900
c5 c6 1.521(3)
c5 h5a 0.9900
c5 h5b 0.9900
c5a c6a 1.529(3)
c5a h5a1 0.9900
c5a h5a2 0.9900
c6 h6a 0.9900
c6 h6b 0.9900
c6a h6a1 0.9900
c6a h6a2 0.9900
c7 n1 1.496(3)
c7 c13 1.510(3)
c7 h7a 0.9900
c7 h7b 0.9900
c7a n1a 1.494(3)
c7a c13a 1.507(3)
c7a h7a1 0.9900
c7a h7a2 0.9900
c8 o1 1.353(2)
c8 c13 1.406(3)
c8 c9 1.421(3)
c8a o1a 1.349(3)
c8a c13a 1.411(3)
c8a c9a 1.424(3)
c9 c10 1.394(3)
c9 c14 1.540(3)
c9a c10a 1.393(3)
c9a c14a 1.538(3)
c10 c11 1.403(3)
c10 h10 0.9500
c10a c11a 1.406(3)
c10a h10a 0.9500
c11 c12 1.388(3)
c11 c18 1.532(3)
c11a c12a 1.391(3)
c11a c18a 1.532(3)
c12 c13 1.393(3)
c12 h12 0.9500
c12a c13a 1.396(3)
c12a h12a 0.9500
c14 c17 1.535(3)
c14 c15 1.536(3)
c14 c16 1.536(3)
c14a c17a 1.535(3)
c14a c15a 1.536(3)
c14a c16a 1.537(3)
c15 h15a 0.9800
c15 h15b 0.9800
c15 h15c 0.9800
c15a h15d 0.9800
c15a h15e 0.9800
c15a h15f 0.9800
c16 h16a 0.9800
c16 h16b 0.9800
c16 h16c 0.9800
c16a h16d 0.9800
c16a h16e 0.9800
c16a h16f 0.9800
c17 h17a 0.9800
c17 h17b 0.9800
c17 h17c 0.9800
c17a h17d 0.9800
c17a h17e 0.9800
c17a h17f 0.9800
c18 c21 1.533(3)
c18 c19 1.534(3)
c18 c20 1.538(3)
c18a c19a 1.529(3)
c18a c20a 1.535(3)
c18a c21a 1.536(3)
c19 h19a 0.9800
c19 h19b 0.9800
c19 h19c 0.9800
c19a h19d 0.9800
c19a h19e 0.9800
c19a h19f 0.9800
c20 h20a 0.9800
c20 h20b 0.9800
c20 h20c 0.9800
c20a h20d 0.9800
c20a h20e 0.9800
c20a h20f 0.9800
c21 h21a 0.9800
c21 h21b 0.9800
c21 h21c 0.9800
c21a h21d 0.9800
c21a h21e 0.9800
c21a h21f 0.9800
c22 n2 1.508(3)
c22 c23 1.515(3)
c22 h22a 0.9900
c22 h22b 0.9900
c22a c23a 1.494(3)
c22a n2a 1.529(3)
c22a h22c 0.9900
c22a h22d 0.9900
c23 c24 1.525(3)
c23 h23a 0.9900
c23 h23b 0.9900
c23a c24a 1.525(3)
c23a h23c 0.9900
c23a h23d 0.9900
c24 h24a 0.9800
c24 h24b 0.9800
c24 h24c 0.9800
c24a h24d 0.9800
c24a h24e 0.9800
c24a h24f 0.9800
c25 n2 1.506(3)
c25 c26 1.519(3)
c25 h25a 0.9900
c25 h25b 0.9900
c25a c26a 1.504(3)
c25a n2a 1.508(3)
c25a h25c 0.9900
c25a h25d 0.9900
c26 c27 1.536(3)
c26 h26a 0.9900
c26 h26b 0.9900
c26a c27a 1.536(3)
c26a h26c 0.9900
c26a h26d 0.9900
c27 h27a 0.9800
c27 h27b 0.9800
c27 h27c 0.9800
c27a h27d 0.9800
c27a h27e 0.9800
c27a h27f 0.9800
n1 in1 2.2690(18)
n1 h1n 0.81(3)
n1a in1a 2.2748(18)
n1a h1na 0.85(3)
n2 in1 2.3339(18)
n2a in1a 2.3382(18)
o1 in1 2.0543(15)
o1a in1a 2.0664(15)
cl1 in1 2.4049(6)
cl1a in1a 2.4050(6)
cl2 in1 2.4121(6)
cl2a in1a 2.4048(6)

loop_
_geom_torsion_atom_site_label_1
_geom_torsion_atom_site_label_2
_geom_torsion_atom_site_label_3
_geom_torsion_atom_site_label_4
_geom_torsion
n1 c1 c2 n2 -51.9(2)
c6 c1 c2 n2 -175.29(16)
n1 c1 c2 c3 178.86(17)
c6 c1 c2 c3 55.5(2)
n1a c1a c2a n2a -48.9(2)
c6a c1a c2a n2a -171.45(17)
n1a c1a c2a c3a -178.81(17)
c6a c1a c2a c3a 58.6(2)
n2 c2 c3 c4 175.45(19)
c1 c2 c3 c4 -56.2(2)
n2a c2a c3a c4a 172.48(19)
c1a c2a c3a c4a -58.1(3)
c2 c3 c4 c5 57.0(3)
c2a c3a c4a c5a 56.2(3)
c3 c4 c5 c6 -57.4(3)
c3a c4a c5a c6a -55.4(3)
c4 c5 c6 c1 57.5(3)
n1 c1 c6 c5 -177.42(18)
c2 c1 c6 c5 -56.4(2)
c4a c5a c6a c1a 57.0(3)
n1a c1a c6a c5a -179.46(18)
c2a c1a c6a c5a -58.2(2)
o1 c8 c9 c10 174.65(19)
c13 c8 c9 c10 -5.2(3)
o1 c8 c9 c14 -6.0(3)
c13 c8 c9 c14 174.15(19)
o1a c8a c9a c10a 174.30(19)
c13a c8a c9a c10a -6.1(3)
o1a c8a c9a c14a -6.7(3)
c13a c8a c9a c14a 172.89(19)
c8 c9 c10 c11 0.5(3)
c14 c9 c10 c11 -178.9(2)
c8a c9a c10a c11a 1.6(3)
c14a c9a c10a c11a -177.4(2)
c9 c10 c11 c12 3.8(3)
c9 c10 c11 c18 -174.9(2)
c9a c10a c11a c12a 2.9(3)
c9a c10a c11a c18a -175.2(2)
c10 c11 c12 c13 -3.2(3)
c18 c11 c12 c13 175.4(2)
c10a c11a c12a c13a -3.0(3)
c18a c11a c12a c13a 175.1(2)
c11 c12 c13 c8 -1.6(3)
c11 c12 c13 c7 177.99(19)
o1 c8 c13 c12 -173.99(19)
c9 c8 c13 c12 5.9(3)
o1 c8 c13 c7 6.5(3)
c9 c8 c13 c7 -173.65(19)
n1 c7 c13 c12 111.3(2)
n1 c7 c13 c8 -69.1(2)
c11a c12a c13a c8a -1.5(3)
c11a c12a c13a c7a 177.15(19)
o1a c8a c13a c12a -174.18(19)
c9a c8a c13a c12a 6.2(3)
o1a c8a c13a c7a 7.1(3)
c9a c8a c13a c7a -172.48(19)
n1a c7a c13a c12a 112.1(2)
n1a c7a c13a c8a -69.2(2)
c10 c9 c14 c17 3.5(3)
c8 c9 c14 c17 -175.8(2)
c10 c9 c14 c15 -116.2(2)
c8 c9 c14 c15 64.5(3)
c10 c9 c14 c16 122.8(2)
c8 c9 c14 c16 -56.6(3)
c10a c9a c14a c17a 2.5(3)
c8a c9a c14a c17a -176.4(2)
c10a c9a c14a c15a -117.8(2)
c8a c9a c14a c15a 63.3(3)
c10a c9a c14a c16a 121.4(2)
c8a c9a c14a c16a -57.5(3)
c12 c11 c18 c21 2.7(3)
c10 c11 c18 c21 -178.8(2)
c12 c11 c18 c19 123.5(2)
c10 c11 c18 c19 -57.9(3)
c12 c11 c18 c20 -116.4(2)
c10 c11 c18 c20 62.2(3)
c12a c11a c18a c19a 5.5(3)
c10a c11a c18a c19a -176.46(19)
c12a c11a c18a c20a -114.1(2)
c10a c11a c18a c20a 64.0(3)
c12a c11a c18a c21a 126.2(2)
c10a c11a c18a c21a -55.8(3)
n2 c22 c23 c24 -162.7(2)
n2a c22a c23a c24a -161.3(2)
n2 c25 c26 c27 173.4(2)
n2a c25a c26a c27a 170.2(2)
c6 c1 n1 c7 -72.2(2)
c2 c1 n1 c7 165.57(16)
c6 c1 n1 in1 163.38(14)
c2 c1 n1 in1 41.16(19)
c13 c7 n1 c1 -64.5(2)
c13 c7 n1 in1 62.22(18)
c6a c1a n1a c7a -79.3(2)
c2a c1a n1a c7a 159.73(17)
c6a c1a n1a in1a 154.46(14)
c2a c1a n1a in1a 33.5(2)
c13a c7a n1a c1a -69.6(2)
c13a c7a n1a in1a 58.74(19)
c26 c25 n2 c22 -177.86(19)
c26 c25 n2 c2 60.4(3)
c26 c25 n2 in1 -62.1(2)
c23 c22 n2 c25 171.99(19)
c23 c22 n2 c2 -63.5(2)
c23 c22 n2 in1 55.1(2)
c3 c2 n2 c25 40.8(2)
c1 c2 n2 c25 -86.7(2)
c3 c2 n2 c22 -78.1(2)
c1 c2 n2 c22 154.34(17)
c3 c2 n2 in1 163.78(15)
c1 c2 n2 in1 36.23(19)
c26a c25a n2a c2a 59.8(3)
c26a c25a n2a c22a -178.5(2)
c26a c25a n2a in1a -63.3(2)
c3a c2a n2a c25a 42.5(3)
c1a c2a n2a c25a -85.4(2)
c3a c2a n2a c22a -75.7(2)
c1a c2a n2a c22a 156.39(18)
c3a c2a n2a in1a 166.68(15)
c1a c2a n2a in1a 38.8(2)
c23a c22a n2a c25a 179.8(2)
c23a c22a n2a c2a -54.9(3)
c23a c22a n2a in1a 62.9(2)
c13 c8 o1 in1 47.8(2)
c9 c8 o1 in1 -132.13(17)
c13a c8a o1a in1a 50.9(2)
c9a c8a o1a in1a -129.46(17)
c8 o1 in1 n1 -37.41(15)
c8 o1 in1 n2 35.34(17)
c8 o1 in1 cl1 132.59(14)
c8 o1 in1 cl2 -125.10(14)
c1 n1 in1 o1 111.97(14)
c7 n1 in1 o1 -15.61(13)
c1 n1 in1 n2 -17.15(13)
c7 n1 in1 n2 -144.73(13)
c1 n1 in1 cl1 -17.6(3)
c7 n1 in1 cl1 -145.15(17)
c1 n1 in1 cl2 -144.48(13)
c7 n1 in1 cl2 87.94(12)
c25 n2 in1 o1 37.00(16)
c22 n2 in1 o1 151.10(12)
c2 n2 in1 o1 -89.10(14)
c25 n2 in1 n1 115.78(14)
c22 n2 in1 n1 -130.12(13)
c2 n2 in1 n1 -10.32(13)
c25 n2 in1 cl1 -64.31(13)
c22 n2 in1 cl1 49.79(12)
c2 n2 in1 cl1 169.58(12)
c25 n2 in1 cl2 -166.59(11)
c22 n2 in1 cl2 -52.49(14)
c2 n2 in1 cl2 67.31(14)
c8a o1a in1a n1a -42.78(15)
c8a o1a in1a n2a 29.99(17)
c8a o1a in1a cl2a 127.19(14)
c8a o1a in1a cl1a -131.55(14)
c1a n1a in1a o1a 117.50(14)
c7a n1a in1a o1a -10.61(13)
c1a n1a in1a n2a -10.29(13)
c7a n1a in1a n2a -138.40(14)
c1a n1a in1a cl2a -6.6(3)
c7a n1a in1a cl2a -134.72(19)
c1a n1a in1a cl1a -133.31(13)
c7a n1a in1a cl1a 98.58(12)
c25a n2a in1a o1a 34.37(17)
c2a n2a in1a o1a -93.34(14)
c22a n2a in1a o1a 147.28(12)
c25a n2a in1a n1a 112.75(15)
c2a n2a in1a n1a -14.95(13)
c22a n2a in1a n1a -134.33(13)
c25a n2a in1a cl2a -66.48(14)
c2a n2a in1a cl2a 165.82(12)
c22a n2a in1a cl2a 46.43(12)
c25a n2a in1a cl1a -166.27(12)
c2a n2a in1a cl1a 66.03(14)
c22a n2a in1a cl1a -53.35(13)
